data_4037114
loop_
_publ_author_name
'Lu, Shuai'
'Zhu, Xinju'
'Li, Ke'
'Guo, Yu-Jing'
'Wang, Meng-Dan'
'Zhao, Xue-Mei'
'Hao, Xin-Qi'
'Song, Mao-Ping'

_publ_section_title
;
 Reactivity of p-Toluenesulfonylmethyl Isocyanide: Iron-Involved C-H
 Tosylmethylation of Imidazopyridines in Nontoxic Media.
;
_journal_issue 18
_journal_name_full 'The Journal of organic chemistry'
_journal_page_first 8370
_journal_page_last 8377
_journal_paper_doi 10.1021/acs.joc.6b01552
_journal_volume 81
_journal_year 2016
_chemical_formula_sum 'C22 H20 Cl2 N2 O2 S'
_chemical_formula_weight 447.36
_space_group_crystal_system monoclinic
_space_group_IT_number 14
_space_group_name_Hall '-P 2ybc'
_space_group_name_H-M_alt 'P 1 21/c 1'
_atom_sites_solution_hydrogens geom
_audit_creation_method SHELXL-2014/7
_cell_angle_alpha 90
_cell_angle_beta 91.004(10)
_cell_angle_gamma 90
_cell_formula_units_Z 4
_cell_length_a 12.896(4)
_cell_length_b 12.521(3)
_cell_length_c 13.524(4)
_cell_measurement_reflns_used 9933
_cell_measurement_temperature 294(2)
_cell_measurement_theta_max 25.67
_cell_measurement_theta_min 2.22
_cell_volume 2183.4(11)
_computing_structure_refinement 'SHELXL-2014/7 (Sheldrick, 2014)'
_diffrn_ambient_temperature 294(2)
_diffrn_measured_fraction_theta_full 0.998
_diffrn_measured_fraction_theta_max 0.978
_diffrn_measurement_device_type 'Bruker APEX-II CCD'
_diffrn_measurement_method '\f and \w scans'
_diffrn_radiation_type MoK\a
_diffrn_radiation_wavelength 0.71073
_diffrn_reflns_av_R_equivalents 0.0871
_diffrn_reflns_av_unetI/netI 0.0765
_diffrn_reflns_Laue_measured_fraction_full 0.998
_diffrn_reflns_Laue_measured_fraction_max 0.978
_diffrn_reflns_limit_h_max 16
_diffrn_reflns_limit_h_min -16
_diffrn_reflns_limit_k_max 16
_diffrn_reflns_limit_k_min -16
_diffrn_reflns_limit_l_max 16
_diffrn_reflns_limit_l_min -17
_diffrn_reflns_number 22328
_diffrn_reflns_point_group_measured_fraction_full 0.998
_diffrn_reflns_point_group_measured_fraction_max 0.978
_diffrn_reflns_theta_full 25.242
_diffrn_reflns_theta_max 27.746
_diffrn_reflns_theta_min 2.217
_exptl_absorpt_coefficient_mu 0.414
_exptl_crystal_colour yellow
_exptl_crystal_density_diffrn 1.361
_exptl_crystal_description block
_exptl_crystal_F_000 928
_exptl_crystal_size_max 0.18
_exptl_crystal_size_mid 0.16
_exptl_crystal_size_min 0.16
_refine_diff_density_max 0.593
_refine_diff_density_min -0.756
_refine_diff_density_rms 0.099
_refine_ls_extinction_method none
_refine_ls_goodness_of_fit_ref 1.343
_refine_ls_hydrogen_treatment constr
_refine_ls_matrix_type full
_refine_ls_number_parameters 263
_refine_ls_number_reflns 5036
_refine_ls_number_restraints 0
_refine_ls_restrained_S_all 1.343
_refine_ls_R_factor_all 0.1335
_refine_ls_R_factor_gt 0.0823
_refine_ls_shift/su_max 0.000
_refine_ls_shift/su_mean 0.000
_refine_ls_structure_factor_coef Fsqd
_refine_ls_weighting_details 'w=1/[\s^2^(Fo^2^)+(0.1000P)^2^] where P=(Fo^2^+2Fc^2^)/3'
_refine_ls_weighting_scheme calc
_refine_ls_wR_factor_gt 0.2129
_refine_ls_wR_factor_ref 0.2338
_reflns_Friedel_coverage 0.000
_reflns_number_gt 3067
_reflns_number_total 5036
_reflns_threshold_expression 'I > 2\s(I)'
_cod_data_source_file jo6b01552_si_002.cif
_cod_data_source_block a-auto
_cod_original_cell_volume 2183.3(11)
_cod_original_sg_symbol_H-M 'P 21/c'
_cod_database_code 4037114
_shelx_shelxl_version_number 2014/7
_shelx_space_group_comment
;
The symmetry employed for this shelxl refinement is uniquely defined
by the following loop, which should always be used as a source of
symmetry information in preference to the above space-group names.
They are only intended as comments.
;

loop_
_space_group_symop_operation_xyz
'x, y, z'
'-x, y+1/2, -z+1/2'
'-x, -y, -z'
'x, -y-1/2, z-1/2'

loop_
_atom_site_label
_atom_site_type_symbol
_atom_site_fract_x
_atom_site_fract_y
_atom_site_fract_z
_atom_site_U_iso_or_equiv
_atom_site_adp_type
_atom_site_occupancy
_atom_site_site_symmetry_order
_atom_site_calc_flag
_atom_site_refinement_flags_posn
_atom_site_refinement_flags_adp
S1 S 0.63739(7) 0.68060(6) 0.41630(6) 0.0434(3) Uani 1 1 d . .
Cl1 Cl 0.98954(17) 0.90198(17) 0.62079(18) 0.1614(9) Uani 1 1 d . .
O1 O 0.5561(2) 0.66784(17) 0.48687(18) 0.0572(7) Uani 1 1 d . .
O2 O 0.72847(19) 0.73986(17) 0.44640(18) 0.0567(7) Uani 1 1 d . .
Cl2 Cl 1.03094(16) 0.76106(18) 0.4579(2) 0.1628(9) Uani 1 1 d . .
N1 N 0.4735(2) 0.89489(18) 0.37025(18) 0.0372(6) Uani 1 1 d . .
N2 N 0.5552(2) 1.03753(19) 0.3086(2) 0.0440(7) Uani 1 1 d . .
C1 C 0.7751(4) 0.2470(3) 0.2781(4) 0.0775(13) Uani 1 1 d . .
H3 H 0.7208 0.1959 0.2882 0.116 Uiso 1 1 calc R U
H18 H 0.8358 0.2261 0.3154 0.116 Uiso 1 1 calc R U
H1 H 0.7911 0.2498 0.2091 0.116 Uiso 1 1 calc R U
C2 C 0.7398(3) 0.3556(3) 0.3120(3) 0.0495(9) Uani 1 1 d . .
C3 C 0.8023(3) 0.4437(3) 0.2981(3) 0.0584(10) Uani 1 1 d . .
H16 H 0.8658 0.4357 0.2673 0.070 Uiso 1 1 calc R U
C4 C 0.7714(3) 0.5434(2) 0.3294(3) 0.0522(9) Uani 1 1 d . .
H15 H 0.8140 0.6025 0.3203 0.063 Uiso 1 1 calc R U
C5 C 0.6767(3) 0.5547(2) 0.3743(2) 0.0400(8) Uani 1 1 d . .
C6 C 0.5829(3) 0.7426(2) 0.3065(2) 0.0399(7) Uani 1 1 d . .
H14 H 0.6314 0.7351 0.2529 0.048 Uiso 1 1 calc R U
H5 H 0.5196 0.7055 0.2874 0.048 Uiso 1 1 calc R U
C7 C 0.5594(2) 0.8578(2) 0.3206(2) 0.0369(7) Uani 1 1 d . .
C8 C 0.6088(2) 0.9469(2) 0.2844(2) 0.0375(7) Uani 1 1 d . .
C9 C 0.7038(3) 0.9520(2) 0.2265(2) 0.0417(8) Uani 1 1 d . .
C10 C 0.7098(3) 1.0193(3) 0.1446(3) 0.0526(9) Uani 1 1 d . .
H11 H 0.6519 1.0590 0.1253 0.063 Uiso 1 1 calc R U
C11 C 0.8000(4) 1.0279(3) 0.0917(3) 0.0683(12) Uani 1 1 d . .
H12 H 0.8024 1.0737 0.0376 0.082 Uiso 1 1 calc R U
C12 C 0.8855(4) 0.9700(4) 0.1180(4) 0.0802(13) Uani 1 1 d . .
H2 H 0.9462 0.9767 0.0824 0.096 Uiso 1 1 calc R U
C13 C 0.6456(3) 0.3689(2) 0.3565(2) 0.0457(8) Uani 1 1 d . .
H17 H 0.6032 0.3098 0.3659 0.055 Uiso 1 1 calc R U
C14 C 0.6127(3) 0.4680(2) 0.3874(2) 0.0416(7) Uani 1 1 d . .
H4 H 0.5484 0.4762 0.4166 0.050 Uiso 1 1 calc R U
C15 C 0.4756(3) 1.0055(2) 0.3613(2) 0.0403(7) Uani 1 1 d . .
C16 C 0.3977(3) 1.0648(3) 0.4104(3) 0.0519(9) Uani 1 1 d . .
H6 H 0.3981 1.1390 0.4089 0.062 Uiso 1 1 calc R U
C17 C 0.3233(3) 1.0118(3) 0.4591(3) 0.0611(10) Uani 1 1 d . .
H9 H 0.2716 1.0504 0.4902 0.073 Uiso 1 1 calc R U
C18 C 0.3222(3) 0.9007(3) 0.4638(3) 0.0579(10) Uani 1 1 d . .
H7 H 0.2695 0.8661 0.4972 0.070 Uiso 1 1 calc R U
C19 C 0.3970(3) 0.8431(3) 0.4205(3) 0.0482(8) Uani 1 1 d . .
H8 H 0.3967 0.7689 0.4245 0.058 Uiso 1 1 calc R U
C20 C 0.7916(3) 0.8922(3) 0.2517(3) 0.0596(10) Uani 1 1 d . .
H10 H 0.7894 0.8458 0.3053 0.072 Uiso 1 1 calc R U
C21 C 0.8815(4) 0.9005(4) 0.1988(4) 0.0828(14) Uani 1 1 d . .
H13 H 0.9393 0.8600 0.2167 0.099 Uiso 1 1 calc R U
C22 C 0.9411(4) 0.8333(5) 0.5185(6) 0.129(3) Uani 1 1 d . .
H20 H 0.8866 0.7856 0.5399 0.155 Uiso 1 1 calc R U
H19 H 0.9101 0.8843 0.4728 0.155 Uiso 1 1 calc R U

loop_
_atom_site_aniso_label
_atom_site_aniso_U_11
_atom_site_aniso_U_22
_atom_site_aniso_U_33
_atom_site_aniso_U_23
_atom_site_aniso_U_13
_atom_site_aniso_U_12
S1 0.0538(6) 0.0301(4) 0.0465(5) 0.0001(3) 0.0045(4) 0.0023(3)
Cl1 0.1587(18) 0.1460(17) 0.178(2) -0.0534(15) -0.0389(16) 0.0408(14)
O1 0.0707(17) 0.0458(13) 0.0559(15) 0.0056(11) 0.0229(13) 0.0129(11)
O2 0.0674(17) 0.0382(12) 0.0641(16) -0.0052(11) -0.0138(13) -0.0036(11)
Cl2 0.1227(15) 0.1650(18) 0.202(2) -0.0503(16) 0.0361(15) 0.0243(13)
N1 0.0389(15) 0.0354(13) 0.0372(14) -0.0020(11) -0.0011(12) 0.0037(11)
N2 0.0576(18) 0.0309(13) 0.0433(15) 0.0007(11) -0.0034(14) 0.0055(12)
C1 0.104(4) 0.048(2) 0.081(3) -0.014(2) 0.003(3) 0.025(2)
C2 0.064(2) 0.0368(16) 0.048(2) -0.0044(14) -0.0045(18) 0.0088(16)
C3 0.048(2) 0.056(2) 0.072(3) -0.0012(18) 0.0183(19) 0.0140(17)
C4 0.052(2) 0.0372(16) 0.068(2) 0.0026(16) 0.0136(19) -0.0038(15)
C5 0.045(2) 0.0306(14) 0.0448(18) 0.0028(12) 0.0023(16) 0.0024(13)
C6 0.0446(18) 0.0319(15) 0.0432(17) -0.0050(13) 0.0019(14) -0.0029(13)
C7 0.0399(18) 0.0313(14) 0.0394(16) -0.0019(12) -0.0009(14) -0.0002(12)
C8 0.0469(19) 0.0299(14) 0.0357(16) 0.0008(12) -0.0035(15) -0.0020(13)
C9 0.050(2) 0.0339(15) 0.0416(17) -0.0030(13) 0.0005(16) -0.0078(13)
C10 0.069(2) 0.0459(18) 0.0433(19) 0.0007(15) 0.0016(18) -0.0143(17)
C11 0.086(3) 0.072(3) 0.048(2) 0.0029(19) 0.014(2) -0.028(2)
C12 0.068(3) 0.100(3) 0.073(3) 0.000(3) 0.028(2) -0.025(3)
C13 0.053(2) 0.0329(15) 0.0512(19) 0.0003(14) -0.0058(17) -0.0050(14)
C14 0.0377(18) 0.0389(16) 0.0482(18) 0.0023(13) 0.0047(15) -0.0007(13)
C15 0.0483(19) 0.0375(15) 0.0350(16) -0.0017(13) -0.0052(15) 0.0060(14)
C16 0.058(2) 0.053(2) 0.0441(19) -0.0050(16) -0.0059(18) 0.0186(17)
C17 0.055(2) 0.078(3) 0.050(2) -0.0093(19) -0.0002(19) 0.025(2)
C18 0.044(2) 0.078(3) 0.052(2) 0.0017(19) 0.0068(18) 0.0032(19)
C19 0.044(2) 0.0489(18) 0.052(2) 0.0017(15) 0.0021(17) -0.0029(15)
C20 0.051(2) 0.064(2) 0.064(2) 0.0137(19) 0.007(2) -0.0042(18)
C21 0.056(3) 0.095(3) 0.097(4) 0.014(3) 0.015(3) 0.002(2)
C22 0.071(4) 0.124(5) 0.190(7) -0.032(5) -0.031(4) 0.010(3)

loop_
_atom_type_symbol
_atom_type_description
_atom_type_scat_dispersion_real
_atom_type_scat_dispersion_imag
_atom_type_scat_source
C C 0.0033 0.0016 'International Tables Vol C Tables 4.2.6.8 and 6.1.1.4'
H H 0.0000 0.0000 'International Tables Vol C Tables 4.2.6.8 and 6.1.1.4'
N N 0.0061 0.0033 'International Tables Vol C Tables 4.2.6.8 and 6.1.1.4'
O O 0.0106 0.0060 'International Tables Vol C Tables 4.2.6.8 and 6.1.1.4'
S S 0.1246 0.1234 'International Tables Vol C Tables 4.2.6.8 and 6.1.1.4'
Cl Cl 0.1484 0.1585 'International Tables Vol C Tables 4.2.6.8 and 6.1.1.4'

loop_
_geom_angle_atom_site_label_1
_geom_angle_atom_site_label_2
_geom_angle_atom_site_label_3
_geom_angle
O1 S1 O2 117.97(15)
O1 S1 C5 109.46(15)
O2 S1 C5 108.38(15)
O1 S1 C6 108.41(16)
O2 S1 C6 108.30(14)
C5 S1 C6 103.33(14)
C19 N1 C7 132.1(3)
C19 N1 C15 122.0(3)
C7 N1 C15 105.9(2)
C15 N2 C8 106.1(3)
C2 C1 H3 109.5
C2 C1 H18 109.5
H3 C1 H18 109.5
C2 C1 H1 109.5
H3 C1 H1 109.5
H18 C1 H1 109.5
C13 C2 C3 119.1(3)
C13 C2 C1 121.0(3)
C3 C2 C1 119.9(4)
C4 C3 C2 120.6(4)
C4 C3 H16 119.7
C2 C3 H16 119.7
C3 C4 C5 119.3(3)
C3 C4 H15 120.4
C5 C4 H15 120.4
C14 C5 C4 120.9(3)
C14 C5 S1 119.3(3)
C4 C5 S1 119.8(2)
C7 C6 S1 112.9(2)
C7 C6 H14 109.0
S1 C6 H14 109.0
C7 C6 H5 109.0
S1 C6 H5 109.0
H14 C6 H5 107.8
C8 C7 N1 106.2(3)
C8 C7 C6 130.0(3)
N1 C7 C6 123.6(3)
N2 C8 C7 110.3(3)
N2 C8 C9 121.3(3)
C7 C8 C9 128.4(3)
C20 C9 C10 117.5(3)
C20 C9 C8 121.9(3)
C10 C9 C8 120.6(3)
C11 C10 C9 121.2(4)
C11 C10 H11 119.4
C9 C10 H11 119.4
C12 C11 C10 120.5(4)
C12 C11 H12 119.7
C10 C11 H12 119.7
C11 C12 C21 119.7(4)
C11 C12 H2 120.2
C21 C12 H2 120.2
C2 C13 C14 121.3(3)
C2 C13 H17 119.3
C14 C13 H17 119.3
C5 C14 C13 118.8(3)
C5 C14 H4 120.6
C13 C14 H4 120.6
N2 C15 N1 111.5(3)
N2 C15 C16 130.9(3)
N1 C15 C16 117.6(3)
C17 C16 C15 119.1(3)
C17 C16 H6 120.4
C15 C16 H6 120.4
C16 C17 C18 121.5(3)
C16 C17 H9 119.3
C18 C17 H9 119.3
C19 C18 C17 120.5(4)
C19 C18 H7 119.8
C17 C18 H7 119.8
C18 C19 N1 119.3(3)
C18 C19 H8 120.4
N1 C19 H8 120.4
C21 C20 C9 121.4(4)
C21 C20 H10 119.3
C9 C20 H10 119.3
C20 C21 C12 119.7(4)
C20 C21 H13 120.1
C12 C21 H13 120.1
Cl2 C22 Cl1 114.3(3)
Cl2 C22 H20 108.7
Cl1 C22 H20 108.7
Cl2 C22 H19 108.7
Cl1 C22 H19 108.7
H20 C22 H19 107.6

loop_
_geom_bond_atom_site_label_1
_geom_bond_atom_site_label_2
_geom_bond_distance
S1 O1 1.438(3)
S1 O2 1.442(2)
S1 C5 1.754(3)
S1 C6 1.807(3)
Cl1 C22 1.736(7)
Cl2 C22 1.693(7)
N1 C19 1.371(4)
N1 C7 1.386(4)
N1 C15 1.391(4)
N2 C15 1.322(4)
N2 C8 1.372(4)
C1 C2 1.508(5)
C1 H3 0.9600
C1 H18 0.9600
C1 H1 0.9600
C2 C13 1.375(5)
C2 C3 1.381(5)
C3 C4 1.380(5)
C3 H16 0.9300
C4 C5 1.381(5)
C4 H15 0.9300
C5 C14 1.376(4)
C6 C7 1.486(4)
C6 H14 0.9700
C6 H5 0.9700
C7 C8 1.378(4)
C8 C9 1.466(5)
C9 C20 1.395(5)
C9 C10 1.395(5)
C10 C11 1.382(6)
C10 H11 0.9300
C11 C12 1.362(7)
C11 H12 0.9300
C12 C21 1.399(7)
C12 H2 0.9300
C13 C14 1.379(4)
C13 H17 0.9300
C14 H4 0.9300
C15 C16 1.423(5)
C16 C17 1.347(6)
C16 H6 0.9300
C17 C18 1.393(6)
C17 H9 0.9300
C18 C19 1.347(5)
C18 H7 0.9300
C19 H8 0.9300
C20 C21 1.377(6)
C20 H10 0.9300
C21 H13 0.9300
C22 H20 0.9700
C22 H19 0.9700

loop_
_geom_torsion_atom_site_label_1
_geom_torsion_atom_site_label_2
_geom_torsion_atom_site_label_3
_geom_torsion_atom_site_label_4
_geom_torsion
C13 C2 C3 C4 0.8(5)
C1 C2 C3 C4 -179.5(4)
C2 C3 C4 C5 -0.5(6)
C3 C4 C5 C14 -0.5(5)
C3 C4 C5 S1 179.0(3)
O1 S1 C5 C14 18.1(3)
O2 S1 C5 C14 148.1(3)
C6 S1 C5 C14 -97.2(3)
O1 S1 C5 C4 -161.3(3)
O2 S1 C5 C4 -31.4(3)
C6 S1 C5 C4 83.3(3)
O1 S1 C6 C7 73.2(3)
O2 S1 C6 C7 -55.9(3)
C5 S1 C6 C7 -170.7(2)
C19 N1 C7 C8 -179.9(3)
C15 N1 C7 C8 0.1(3)
C19 N1 C7 C6 4.1(5)
C15 N1 C7 C6 -175.9(3)
S1 C6 C7 C8 107.6(3)
S1 C6 C7 N1 -77.4(3)
C15 N2 C8 C7 1.8(3)
C15 N2 C8 C9 -179.2(3)
N1 C7 C8 N2 -1.1(3)
C6 C7 C8 N2 174.5(3)
N1 C7 C8 C9 179.9(3)
C6 C7 C8 C9 -4.5(5)
N2 C8 C9 C20 136.0(3)
C7 C8 C9 C20 -45.1(5)
N2 C8 C9 C10 -42.7(4)
C7 C8 C9 C10 136.2(3)
C20 C9 C10 C11 -1.3(5)
C8 C9 C10 C11 177.5(3)
C9 C10 C11 C12 0.5(6)
C10 C11 C12 C21 0.6(7)
C3 C2 C13 C14 -0.1(5)
C1 C2 C13 C14 -179.8(3)
C4 C5 C14 C13 1.2(5)
S1 C5 C14 C13 -178.3(2)
C2 C13 C14 C5 -0.9(5)
C8 N2 C15 N1 -1.8(3)
C8 N2 C15 C16 176.0(3)
C19 N1 C15 N2 -178.9(3)
C7 N1 C15 N2 1.1(3)
C19 N1 C15 C16 3.0(4)
C7 N1 C15 C16 -177.0(3)
N2 C15 C16 C17 179.3(3)
N1 C15 C16 C17 -3.0(4)
C15 C16 C17 C18 1.2(5)
C16 C17 C18 C19 0.8(5)
C17 C18 C19 N1 -0.9(5)
C7 N1 C19 C18 178.9(3)
C15 N1 C19 C18 -1.0(4)
C10 C9 C20 C21 1.0(5)
C8 C9 C20 C21 -177.7(4)
C9 C20 C21 C12 0.0(7)
C11 C12 C21 C20 -0.8(7)
